data_4331348
loop_
_publ_author_name
'Bin Liu'
'Ran Shang'
'Ke-Li Hu'
'Zhe-Ming Wang'
'Song Gao'

_publ_section_title
;
 A New Series of Chiral Metal Formate Frameworks of [HONH3][MII(HCOO)3] (M
 = Mn, Co, Ni, Zn, and Mg): Synthesis, Structures, and Properties
;
_journal_name_full 'Inorganic Chemistry'
_journal_page_first 13363
_journal_page_last 13372
_journal_paper_doi 10.1021/ic302129m
_journal_volume 51
_journal_year 2012
_chemical_formula_sum 'C3 H7 N O7 Zn'
_chemical_formula_weight 234.47
_chemical_name_systematic
; 
 ? 
;
_space_group_IT_number 19
_symmetry_cell_setting orthorhombic
_symmetry_space_group_name_Hall 'P 2ac 2ab'
_symmetry_space_group_name_H-M 'P 21 21 21'
_atom_sites_solution_hydrogens geom
_atom_sites_solution_primary direct
_atom_sites_solution_secondary difmap
_audit_creation_method SHELXL-97
_cell_angle_alpha 90.00
_cell_angle_beta 90.00
_cell_angle_gamma 90.00
_cell_formula_units_Z 4
_cell_length_a 7.6892(2)
_cell_length_b 7.7385(2)
_cell_length_c 13.0205(4)
_cell_measurement_reflns_used 6701
_cell_measurement_temperature 293(2)
_cell_measurement_theta_max 27.485
_cell_measurement_theta_min 3.395
_cell_volume 774.76(4)
_computing_cell_refinement 'HKL Scalepack (Otwinowski & Minor, 1997)'
_computing_data_collection 'KappaCCD (Nonius B. V., 1998)'
_computing_data_reduction 'HKL Denzo (Otwinowski & Minor, 1997) & maXus (Mackay et al., 1998)'
_computing_molecular_graphics 'Bruker SHELXTL V5.1 (Sheldrick, 1998)'
_computing_publication_material 'SHELXL-97 (Sheldrick, 1997)'
_computing_structure_refinement 'SHELXL-97 (Sheldrick, 1997)'
_computing_structure_solution 'SHELXS-97 (Sheldrick, 1997)'
_diffrn_ambient_temperature 293(2)
_diffrn_detector_area_resol_mean 9
_diffrn_measured_fraction_theta_full 0.996
_diffrn_measured_fraction_theta_max 0.996
_diffrn_measurement_device_type 'NONIUS KappaCCD'
_diffrn_measurement_method CCD
_diffrn_radiation_monochromator graphite
_diffrn_radiation_source 'fine-focus sealed tube'
_diffrn_radiation_type MoK\a
_diffrn_radiation_wavelength 0.71073
_diffrn_reflns_av_R_equivalents 0.0481
_diffrn_reflns_av_sigmaI/netI 0.0257
_diffrn_reflns_limit_h_max 9
_diffrn_reflns_limit_h_min -9
_diffrn_reflns_limit_k_max 10
_diffrn_reflns_limit_k_min -10
_diffrn_reflns_limit_l_max 16
_diffrn_reflns_limit_l_min -16
_diffrn_reflns_number 14875
_diffrn_reflns_theta_full 27.51
_diffrn_reflns_theta_max 27.51
_diffrn_reflns_theta_min 3.74
_diffrn_standards_decay_% 0
_exptl_absorpt_coefficient_mu 3.173
_exptl_absorpt_correction_T_max 0.375
_exptl_absorpt_correction_T_min 0.318
_exptl_absorpt_correction_type multi-scan
_exptl_absorpt_process_details
;
multi-scan from symmetry-related measurements 
 Sortav (Blessing 1995, 1997)
;
_exptl_crystal_colour colorless
_exptl_crystal_density_diffrn 2.010
_exptl_crystal_description block
_exptl_crystal_F_000 472
_exptl_crystal_size_max 0.42
_exptl_crystal_size_mid 0.42
_exptl_crystal_size_min 0.32
_refine_diff_density_max 0.270
_refine_diff_density_min -0.417
_refine_diff_density_rms 0.059
_refine_ls_abs_structure_details 'Flack H D (1983), Acta Cryst. A39, 876-881'
_refine_ls_abs_structure_Flack -0.012(12)
_refine_ls_extinction_coef 0.0325(15)
_refine_ls_extinction_expression Fc^*^=kFc[1+0.001xFc^2^\l^3^/sin(2\q)]^-1/4^
_refine_ls_extinction_method SHELXL
_refine_ls_goodness_of_fit_ref 0.991
_refine_ls_hydrogen_treatment constr
_refine_ls_matrix_type full
_refine_ls_number_parameters 110
_refine_ls_number_reflns 1770
_refine_ls_number_restraints 0
_refine_ls_restrained_S_all 0.991
_refine_ls_R_factor_all 0.0233
_refine_ls_R_factor_gt 0.0190
_refine_ls_shift/su_max 0.001
_refine_ls_shift/su_mean 0.000
_refine_ls_structure_factor_coef Fsqd
_refine_ls_weighting_details 'calc w=1/[\s^2^(Fo^2^)+(0.0288P)^2^+0.0000P] where P=(Fo^2^+2Fc^2^)/3'
_refine_ls_weighting_scheme calc
_refine_ls_wR_factor_gt 0.0445
_refine_ls_wR_factor_ref 0.0454
_reflns_number_gt 1602
_reflns_number_total 1770
_reflns_threshold_expression >2sigma(I)
_cod_data_source_file ic302129m_si_002_4.cif
_cod_data_source_block 4Zn
_cod_depositor_comments
;
The following automatic conversions were performed:

'_refine_ls_hydrogen_treatment' value 'constr.' was replaced with the
value 'constr' as specified in the replacement file
'src/cod-tools/trunk/data/replacement-values/replacement_values.lst'.

Automatic conversion script
Id: cif_fix_values 5376 2017-05-30 11:51:03Z andrius 
;
_cod_database_code 4331348

loop_
_symmetry_equiv_pos_as_xyz
'x, y, z'
'-x+1/2, -y, z+1/2'
'-x, y+1/2, -z+1/2'
'x+1/2, -y+1/2, -z'

loop_
_atom_site_label
_atom_site_type_symbol
_atom_site_fract_x
_atom_site_fract_y
_atom_site_fract_z
_atom_site_U_iso_or_equiv
_atom_site_adp_type
_atom_site_occupancy
_atom_site_symmetry_multiplicity
_atom_site_calc_flag
_atom_site_refinement_flags
Zn1 Zn 0.55141(2) 0.49392(3) 0.084007(15) 0.01761(9) Uani 1 1 d .
C1 C 0.4251(2) 0.2261(3) 0.23711(15) 0.0249(4) Uani 1 1 d .
H1 H 0.5329 0.1755 0.2251 0.030 Uiso 1 1 calc R
C2 C 0.2940(3) 0.7709(3) 0.02716(18) 0.0300(5) Uani 1 1 d .
H2 H 0.3573 0.7766 -0.0336 0.036 Uiso 1 1 calc R
C3 C 0.3130(3) 0.2685(3) -0.03630(17) 0.0278(5) Uani 1 1 d .
H3 H 0.2461 0.2773 0.0230 0.033 Uiso 1 1 calc R
O1 O 0.39013(18) 0.36258(19) 0.19000(11) 0.0256(3) Uani 1 1 d .
O2 O 0.32545(19) 0.15285(19) 0.29924(11) 0.0283(3) Uani 1 1 d .
O3 O 0.3433(2) 0.6662(2) 0.09153(11) 0.0323(4) Uani 1 1 d .
O4 O 0.16726(19) 0.87029(19) 0.03528(11) 0.0269(3) Uani 1 1 d .
O5 O 0.45045(19) 0.3508(2) -0.03920(12) 0.0301(4) Uani 1 1 d .
O6 O 0.25623(19) 0.1733(2) -0.10741(11) 0.0245(3) Uani 1 1 d .
O7 O 0.08297(18) 0.5109(2) 0.22867(13) 0.0438(4) Uani 1 1 d .
H7 H 0.1836 0.4870 0.2135 0.066 Uiso 1 1 calc R
N1 N -0.0006(2) 0.3636(2) 0.26551(15) 0.0306(5) Uani 1 1 d .
H1A H 0.0769 0.2795 0.2742 0.046 Uiso 1 1 calc R
H1B H -0.0809 0.3299 0.2205 0.046 Uiso 1 1 calc R
H1C H -0.0512 0.3875 0.3253 0.046 Uiso 1 1 calc R

loop_
_atom_site_aniso_label
_atom_site_aniso_U_11
_atom_site_aniso_U_22
_atom_site_aniso_U_33
_atom_site_aniso_U_23
_atom_site_aniso_U_13
_atom_site_aniso_U_12
Zn1 0.01719(12) 0.01720(12) 0.01843(12) 0.00066(13) 0.00075(7) 0.00009(11)
C1 0.0197(9) 0.0286(11) 0.0264(11) 0.0060(9) 0.0027(9) 0.0038(9)
C2 0.0300(12) 0.0371(13) 0.0230(12) 0.0045(10) 0.0044(9) 0.0152(10)
C3 0.0257(11) 0.0336(12) 0.0240(11) -0.0062(10) 0.0021(9) -0.0084(10)
O1 0.0230(7) 0.0248(8) 0.0290(8) 0.0092(7) 0.0050(6) 0.0030(6)
O2 0.0260(7) 0.0302(8) 0.0286(8) 0.0116(7) 0.0031(7) 0.0000(7)
O3 0.0309(8) 0.0321(8) 0.0340(8) 0.0115(8) 0.0043(8) 0.0132(7)
O4 0.0275(8) 0.0289(8) 0.0242(8) 0.0056(7) 0.0002(7) 0.0114(7)
O5 0.0268(8) 0.0354(9) 0.0283(8) -0.0072(7) -0.0001(7) -0.0126(7)
O6 0.0250(7) 0.0262(8) 0.0221(9) -0.0045(6) -0.0006(6) -0.0070(6)
O7 0.0291(7) 0.0315(8) 0.0710(12) 0.0004(10) 0.0156(7) -0.0003(8)
N1 0.0281(9) 0.0370(11) 0.0268(11) 0.0009(9) 0.0006(8) 0.0002(9)

loop_
_atom_type_symbol
_atom_type_description
_atom_type_scat_dispersion_real
_atom_type_scat_dispersion_imag
_atom_type_scat_source
C C 0.0033 0.0016 'International Tables Vol C Tables 4.2.6.8 and 6.1.1.4'
H H 0.0000 0.0000 'International Tables Vol C Tables 4.2.6.8 and 6.1.1.4'
N N 0.0061 0.0033 'International Tables Vol C Tables 4.2.6.8 and 6.1.1.4'
O O 0.0106 0.0060 'International Tables Vol C Tables 4.2.6.8 and 6.1.1.4'
Zn Zn 0.2839 1.4301 'International Tables Vol C Tables 4.2.6.8 and 6.1.1.4'

loop_
_geom_angle_atom_site_label_1
_geom_angle_atom_site_label_2
_geom_angle_atom_site_label_3
_geom_angle
_geom_angle_site_symmetry_1
_geom_angle_site_symmetry_3
O6 Zn1 O4 95.77(6) 4 4_565
O6 Zn1 O3 168.80(6) 4 .
O4 Zn1 O3 92.34(6) 4_565 .
O6 Zn1 O5 93.69(6) 4 .
O4 Zn1 O5 81.60(6) 4_565 .
O3 Zn1 O5 95.13(6) . .
O6 Zn1 O1 92.85(6) 4 .
O4 Zn1 O1 169.34(6) 4_565 .
O3 Zn1 O1 80.02(6) . .
O5 Zn1 O1 91.63(6) . .
O6 Zn1 O2 85.36(6) 4 3_655
O4 Zn1 O2 92.86(6) 4_565 3_655
O3 Zn1 O2 86.54(6) . 3_655
O5 Zn1 O2 174.26(6) . 3_655
O1 Zn1 O2 94.07(6) . 3_655
O2 C1 O1 124.68(18) . .
O2 C1 H1 117.7 . .
O1 C1 H1 117.7 . .
O3 C2 O4 126.3(2) . .
O3 C2 H2 116.9 . .
O4 C2 H2 116.9 . .
O5 C3 O6 125.1(2) . .
O5 C3 H3 117.4 . .
O6 C3 H3 117.4 . .
C1 O1 Zn1 126.86(13) . .
C1 O2 Zn1 116.27(12) . 3_645
C2 O3 Zn1 128.89(15) . .
C2 O4 Zn1 125.78(15) . 4_465
C3 O5 Zn1 124.46(15) . .
C3 O6 Zn1 121.51(14) . 4_455
N1 O7 H7 109.5 . .
O7 N1 H1A 109.5 . .
O7 N1 H1B 109.5 . .
H1A N1 H1B 109.5 . .
O7 N1 H1C 109.5 . .
H1A N1 H1C 109.5 . .
H1B N1 H1C 109.5 . .

loop_
_geom_bond_atom_site_label_1
_geom_bond_atom_site_label_2
_geom_bond_distance
_geom_bond_site_symmetry_2
Zn1 O6 2.0612(14) 4
Zn1 O4 2.0761(14) 4_565
Zn1 O3 2.0853(15) .
Zn1 O5 2.0981(15) .
Zn1 O1 2.1155(14) .
Zn1 O2 2.1725(14) 3_655
C1 O2 1.250(2) .
C1 O1 1.250(2) .
C1 H1 0.9300 .
C2 O3 1.226(3) .
C2 O4 1.246(3) .
C2 H2 0.9300 .
C3 O5 1.235(3) .
C3 O6 1.261(3) .
C3 H3 0.9300 .
O2 Zn1 2.1725(14) 3_645
O4 Zn1 2.0761(14) 4_465
O6 Zn1 2.0612(14) 4_455
O7 N1 1.394(2) .
O7 H7 0.8200 .
N1 H1A 0.8900 .
N1 H1B 0.8900 .
N1 H1C 0.8900 .

loop_
_geom_hbond_atom_site_label_D
_geom_hbond_atom_site_label_H
_geom_hbond_atom_site_label_A
_geom_hbond_distance_DH
_geom_hbond_distance_HA
_geom_hbond_distance_DA
_geom_hbond_angle_DHA
_geom_hbond_site_symmetry_A
O7 H7 O1 0.82 1.88 2.6739(19) 162.0 .
O7 H7 O3 0.82 2.44 2.939(2) 120.2 .
N1 H1A O2 0.89 2.17 3.023(2) 159.8 .
N1 H1B O6 0.89 1.93 2.796(2) 162.6 4_455
N1 H1C O4 0.89 2.03 2.894(2) 164.3 3_545
N1 H1A O7 0.89 2.41 2.803(2) 106.7 3_545
